data_4311174
loop_
_publ_author_name
'Christophe Bucher'
'Jean-Claude Moutet'
'Jacques P\'ecaut'
'Guy Royal'
'Eric Saint-Aman'
'Fabrice Thomas'

_publ_section_title
;
 Redox-Triggered Molecular Movement in a Multicomponent Metal Complex in
 Solution and in the Solid State
;
_journal_name_full 'Inorganic Chemistry'
_journal_page_first 3777
_journal_page_last 3779
_journal_paper_doi 10.1021/ic049684s
_journal_volume 43
_journal_year 2004
_chemical_formula_sum 'C38 H54 Cl2 Cu Fe2 N6 O8'
_chemical_formula_weight 969.01
_chemical_name_systematic
;
 Manuscript number JA037161Y
;
_space_group_IT_number 2
_symmetry_cell_setting triclinic
_symmetry_space_group_name_Hall '-P 1'
_symmetry_space_group_name_H-M 'P -1'
_atom_sites_solution_hydrogens geom
_atom_sites_solution_primary direct
_atom_sites_solution_secondary difmap
_audit_creation_method SHELXL-97
_cell_angle_alpha 67.6230(10)
_cell_angle_beta 82.3700(10)
_cell_angle_gamma 78.2250(10)
_cell_formula_units_Z 2
_cell_length_a 10.2723(6)
_cell_length_b 13.2278(8)
_cell_length_c 17.3098(10)
_cell_measurement_temperature 223(2)
_cell_volume 2125.2(2)
_computing_cell_refinement 'Bruker SMART'
_computing_data_collection 'Bruker SMART'
_computing_data_reduction 'Bruker SHELXTL'
_computing_molecular_graphics 'Bruker SHELXTL'
_computing_publication_material 'Bruker SHELXTL'
_computing_structure_refinement 'SHELXL-97 (Sheldrick, 1997)'
_computing_structure_solution 'SHELXS-97 (Sheldrick, 1990)'
_diffrn_ambient_temperature 223(2)
_diffrn_measured_fraction_theta_full 0.862
_diffrn_measured_fraction_theta_max 0.862
_diffrn_measurement_device_type 'CCD area detector'
_diffrn_measurement_method 'phi and omega scans'
_diffrn_radiation_monochromator graphite
_diffrn_radiation_source 'fine-focus sealed tube'
_diffrn_radiation_type MoK\a
_diffrn_radiation_wavelength 0.71073
_diffrn_reflns_av_R_equivalents 0.0255
_diffrn_reflns_av_sigmaI/netI 0.0617
_diffrn_reflns_limit_h_max 13
_diffrn_reflns_limit_h_min -6
_diffrn_reflns_limit_k_max 17
_diffrn_reflns_limit_k_min -15
_diffrn_reflns_limit_l_max 22
_diffrn_reflns_limit_l_min -22
_diffrn_reflns_number 13685
_diffrn_reflns_theta_full 28.93
_diffrn_reflns_theta_max 28.93
_diffrn_reflns_theta_min 1.71
_exptl_absorpt_coefficient_mu 1.352
_exptl_absorpt_correction_type none
_exptl_crystal_density_diffrn 1.514
_exptl_crystal_density_method 'not measured'
_exptl_crystal_F_000 1006
_exptl_crystal_size_max 0.1
_exptl_crystal_size_mid 0.4
_exptl_crystal_size_min 0.5
_refine_diff_density_max 0.648
_refine_diff_density_min -0.598
_refine_diff_density_rms 0.074
_refine_ls_extinction_method none
_refine_ls_goodness_of_fit_ref 0.916
_refine_ls_hydrogen_treatment mixed
_refine_ls_matrix_type full
_refine_ls_number_parameters 769
_refine_ls_number_reflns 9657
_refine_ls_number_restraints 0
_refine_ls_restrained_S_all 0.916
_refine_ls_R_factor_all 0.0712
_refine_ls_R_factor_gt 0.0405
_refine_ls_shift/su_max 0.210
_refine_ls_shift/su_mean 0.026
_refine_ls_structure_factor_coef Fsqd
_refine_ls_weighting_details 'calc w=1/[\s^2^(Fo^2^)+(0.0568P)^2^+0.0000P] where P=(Fo^2^+2Fc^2^)/3'
_refine_ls_weighting_scheme calc
_refine_ls_wR_factor_gt 0.0932
_refine_ls_wR_factor_ref 0.1003
_reflns_number_gt 6281
_reflns_number_total 9657
_reflns_threshold_expression >2sigma(I)
_cod_data_source_file ic049684ssi20040311_093856.cif
_cod_data_source_block struc
_cod_depositor_comments
;
The following automatic conversions were performed:
'_symmetry_cell_setting' value 'Triclinic' changed to 'triclinic'
according to '/home/saulius/struct/CIF-dictionaries/cif_core.dic'
dictionary named 'cif_core.dic' version 2.4.1 from 2010-06-29.

Automatic conversion script
Id: cif_fix_enum 1527 2010-12-29 10:47:43Z saulius 
;
_cod_database_code 4311174

loop_
_symmetry_equiv_pos_as_xyz
'x, y, z'
'-x, -y, -z'

loop_
_atom_site_label
_atom_site_type_symbol
_atom_site_fract_x
_atom_site_fract_y
_atom_site_fract_z
_atom_site_U_iso_or_equiv
_atom_site_adp_type
_atom_site_occupancy
_atom_site_symmetry_multiplicity
_atom_site_calc_flag
_atom_site_refinement_flags
_atom_site_disorder_assembly
_atom_site_disorder_group
Cu Cu 0.42807(2) 0.196415(17) 0.215667(13) 0.02484(6) Uani 1 1 d . . .
N1 N 0.43333(14) 0.33104(12) 0.25395(9) 0.0304(4) Uani 1 1 d . . .
N2 N 0.57802(14) 0.09181(12) 0.29163(9) 0.0283(4) Uani 1 1 d . . .
N3 N 0.42895(14) 0.06465(12) 0.17370(9) 0.0283(4) Uani 1 1 d . . .
N4 N 0.36161(14) 0.31785(12) 0.10451(9) 0.0297(4) Uani 1 1 d . . .
C1 C 0.57387(19) 0.34533(16) 0.25319(12) 0.0364(5) Uani 1 1 d . . .
H1A H 0.6107(16) 0.3581(13) 0.1976(10) 0.027(5) Uiso 1 1 d . . .
H1B H 0.5695(18) 0.4141(15) 0.2617(11) 0.039(5) Uiso 1 1 d . . .
C2 C 0.6577(2) 0.24738(17) 0.31447(14) 0.0447(6) Uani 1 1 d . . .
H2A H 0.614(2) 0.2322(17) 0.3693(12) 0.056(7) Uiso 1 1 d . . .
H2B H 0.743(2) 0.2675(17) 0.3108(13) 0.063(7) Uiso 1 1 d . . .
C3 C 0.69293(19) 0.14615(17) 0.29144(14) 0.0419(6) Uani 1 1 d . . .
H3A H 0.7573(17) 0.0897(14) 0.3296(10) 0.034(5) Uiso 1 1 d . . .
H3B H 0.7288(17) 0.1677(14) 0.2362(11) 0.031(5) Uiso 1 1 d . . .
C4 C 0.63088(18) 0.00698(16) 0.25326(12) 0.0349(5) Uani 1 1 d . . .
H4A H 0.6876(18) -0.0561(15) 0.2936(11) 0.038(5) Uiso 1 1 d . . .
H4B H 0.6826(16) 0.0432(13) 0.2051(10) 0.025(5) Uiso 1 1 d . . .
C5 C 0.51806(19) -0.03214(15) 0.23169(12) 0.0347(5) Uani 1 1 d . . .
H5A H 0.4692(17) -0.0685(14) 0.2837(10) 0.032(5) Uiso 1 1 d . . .
H5B H 0.5575(17) -0.0813(14) 0.2035(11) 0.036(5) Uiso 1 1 d . . .
C6 C 0.49019(19) 0.08999(16) 0.08683(12) 0.0353(5) Uani 1 1 d . . .
H6A H 0.5047(18) 0.0247(15) 0.0731(11) 0.041(6) Uiso 1 1 d . . .
H6B H 0.5836(19) 0.1025(15) 0.0923(11) 0.045(6) Uiso 1 1 d . . .
C7 C 0.4151(2) 0.19071(16) 0.02191(12) 0.0385(5) Uani 1 1 d . . .
H7A H 0.4611(16) 0.1927(14) -0.0356(10) 0.031(5) Uiso 1 1 d . . .
H7B H 0.3224(19) 0.1814(15) 0.0265(11) 0.046(6) Uiso 1 1 d . . .
C8 C 0.42604(19) 0.29933(16) 0.02736(11) 0.0351(5) Uani 1 1 d . . .
H8A H 0.3859(16) 0.3563(14) -0.0215(10) 0.031(5) Uiso 1 1 d . . .
H8B H 0.5120(17) 0.3034(14) 0.0245(10) 0.031(5) Uiso 1 1 d . . .
C9 C 0.3991(2) 0.42109(16) 0.10382(12) 0.0384(6) Uani 1 1 d . . .
H9A H 0.4940(18) 0.4194(14) 0.0896(11) 0.037(5) Uiso 1 1 d . . .
H9B H 0.3548(18) 0.4816(15) 0.0622(11) 0.040(6) Uiso 1 1 d . . .
C10 C 0.3647(2) 0.43079(16) 0.18795(13) 0.0384(5) Uani 1 1 d . . .
H10A H 0.2685(18) 0.4358(14) 0.2054(11) 0.038(5) Uiso 1 1 d . . .
H10B H 0.3923(17) 0.5038(14) 0.1859(11) 0.036(5) Uiso 1 1 d . . .
C11 C 0.36030(19) 0.32317(15) 0.33747(12) 0.0348(5) Uani 1 1 d . . .
H11A H 0.2727(19) 0.3121(15) 0.3352(11) 0.042(6) Uiso 1 1 d . . .
H11B H 0.4005(17) 0.2586(15) 0.3804(11) 0.038(5) Uiso 1 1 d . . .
C12 C 0.5278(2) 0.03645(17) 0.37873(12) 0.0399(6) Uani 1 1 d . . .
H12A H 0.448(2) 0.0004(16) 0.3790(12) 0.054(6) Uiso 1 1 d . . .
H12B H 0.596(2) -0.0176(16) 0.4100(12) 0.052(6) Uiso 1 1 d . . .
H12C H 0.500(2) 0.0847(17) 0.4046(12) 0.055(7) Uiso 1 1 d . . .
C13 C 0.29427(17) 0.03044(14) 0.18091(11) 0.0273(5) Uani 1 1 d . . .
H13A H 0.2703(17) 0.0156(14) 0.2361(11) 0.032(5) Uiso 1 1 d . . .
H13B H 0.2329(15) 0.0956(12) 0.1486(9) 0.017(4) Uiso 1 1 d . . .
C14 C 0.21392(19) 0.33423(17) 0.10224(13) 0.0378(6) Uani 1 1 d . . .
H14A H 0.1888(17) 0.3946(14) 0.0541(11) 0.035(5) Uiso 1 1 d . . .
H14B H 0.1919(18) 0.2732(15) 0.0976(11) 0.039(6) Uiso 1 1 d . . .
H14C H 0.168(2) 0.3405(17) 0.1543(13) 0.058(7) Uiso 1 1 d . . .
Fe1 Fe 0.27305(3) 0.42197(2) 0.476510(17) 0.03535(8) Uani 1 1 d . . .
C21 C 0.34763(18) 0.42246(15) 0.36150(11) 0.0311(5) Uani 1 1 d . . .
C22 C 0.2307(2) 0.50491(16) 0.35396(12) 0.0366(5) Uani 1 1 d . . .
H22 H 0.1495(17) 0.5065(14) 0.3276(11) 0.035(5) Uiso 1 1 d . . .
C23 C 0.2535(2) 0.58015(16) 0.38862(12) 0.0399(6) Uani 1 1 d . . .
H23 H 0.1919(18) 0.6431(16) 0.3898(11) 0.045(6) Uiso 1 1 d . . .
C24 C 0.3825(2) 0.54668(16) 0.41711(12) 0.0393(5) Uani 1 1 d . . .
H24 H 0.4200(17) 0.5759(14) 0.4458(10) 0.030(5) Uiso 1 1 d . . .
C25 C 0.44129(19) 0.44968(16) 0.40142(12) 0.0361(5) Uani 1 1 d . . .
H25 H 0.5184(17) 0.4134(14) 0.4136(11) 0.034(5) Uiso 1 1 d . . .
C26 C 0.2362(3) 0.2658(2) 0.54583(15) 0.0595(8) Uani 1 1 d . . .
H26 H 0.245(3) 0.210(2) 0.5240(16) 0.095(10) Uiso 1 1 d . . .
C27 C 0.1181(2) 0.3428(2) 0.54053(16) 0.0643(9) Uani 1 1 d . . .
H27 H 0.040(2) 0.3377(19) 0.5087(14) 0.075(8) Uiso 1 1 d . . .
C28 C 0.1358(3) 0.4189(2) 0.57447(15) 0.0675(9) Uani 1 1 d . . .
H28 H 0.076(3) 0.491(2) 0.5772(16) 0.098(9) Uiso 1 1 d . . .
C29 C 0.2660(3) 0.3908(2) 0.60228(14) 0.0656(8) Uani 1 1 d . . .
H29 H 0.310(3) 0.437(2) 0.6291(16) 0.098(10) Uiso 1 1 d . . .
Fe2 Fe 0.12348(3) -0.12458(2) 0.159881(16) 0.02926(7) Uani 1 1 d . . .
C30 C 0.3273(2) 0.2950(2) 0.58474(15) 0.0639(9) Uani 1 1 d . . .
H30 H 0.426(3) 0.261(3) 0.5948(19) 0.129(12) Uiso 1 1 d . . .
C31 C 0.29335(17) -0.06440(14) 0.15445(11) 0.0277(5) Uani 1 1 d . . .
C32 C 0.26721(18) -0.05945(16) 0.07369(11) 0.0337(5) Uani 1 1 d . . .
H32 H 0.2486(16) 0.0012(14) 0.0293(10) 0.027(5) Uiso 1 1 d . . .
C33 C 0.2638(2) -0.16836(17) 0.07884(13) 0.0430(5) Uani 1 1 d . . .
H33 H 0.2436(18) -0.1886(15) 0.0388(11) 0.037(5) Uiso 1 1 d . . .
C34 C 0.2884(2) -0.24090(16) 0.16138(14) 0.0448(6) Uani 1 1 d . . .
H34 H 0.2932(19) -0.3120(16) 0.1835(12) 0.047(6) Uiso 1 1 d . . .
C35 C 0.30668(19) -0.17771(16) 0.20801(12) 0.0357(5) Uani 1 1 d . . .
H35 H 0.3203(17) -0.2044(14) 0.2595(11) 0.030(5) Uiso 1 1 d . . .
C36 C -0.02889(19) -0.02540(18) 0.19655(14) 0.0452(6) Uani 1 1 d . . .
H36 H -0.0206(17) 0.0365(14) 0.2023(10) 0.028(5) Uiso 1 1 d . . .
C37 C -0.0548(2) -0.02884(19) 0.11990(14) 0.0466(7) Uani 1 1 d . . .
H37 H -0.0620(18) 0.0272(15) 0.0709(12) 0.041(6) Uiso 1 1 d . . .
C38 C -0.0569(2) -0.1400(2) 0.13213(14) 0.0504(6) Uani 1 1 d . . .
H38 H -0.0685(19) -0.1636(16) 0.0906(12) 0.049(6) Uiso 1 1 d . . .
C39 C -0.0340(2) -0.2037(2) 0.21712(15) 0.0532(7) Uani 1 1 d . . .
H39 H -0.0181(17) -0.2729(15) 0.2393(11) 0.034(5) Uiso 1 1 d . . .
C40 C -0.0173(2) -0.1331(2) 0.25668(13) 0.0510(7) Uani 1 1 d . . .
H40 H -0.0037(19) -0.1582(16) 0.3121(12) 0.048(6) Uiso 1 1 d . . .
N5 N 0.24414(15) 0.16036(12) 0.29397(10) 0.0342(4) Uani 1 1 d . . .
C41 C 0.14870(19) 0.14873(16) 0.33355(12) 0.0377(5) Uani 1 1 d . . .
C42 C 0.0257(3) 0.1358(3) 0.3864(2) 0.0854(12) Uani 1 1 d . . .
H42A H 0.063(3) 0.122(3) 0.444(2) 0.096(13) Uiso 0.75 1 d P . .
H42B H -0.031(4) 0.142(3) 0.345(2) 0.103(14) Uiso 0.75 1 d P . .
H42C H -0.012(3) 0.219(3) 0.376(2) 0.082(11) Uiso 0.75 1 d P . .
H42D H 0.006(3) 0.061(3) 0.3980(19) 0.068(10) Uiso 0.75 1 d P . .
N6 N -0.0054(3) 0.4188(2) 0.27102(17) 0.1007(10) Uani 1 1 d . . .
C43 C -0.0697(3) 0.4880(2) 0.22034(18) 0.0729(8) Uani 1 1 d . . .
C44 C -0.1572(4) 0.5756(3) 0.1609(2) 0.1238(13) Uani 1 1 d . . .
Cl1 Cl 0.23745(5) 0.83725(4) 0.46044(3) 0.04095(14) Uani 1 1 d . . .
O11 O 0.24450(16) 0.91517(12) 0.49725(9) 0.0565(5) Uani 1 1 d . . .
O12 O 0.2218(2) 0.73347(14) 0.52073(11) 0.0835(7) Uani 0.991(4) 1 d P . .
O13 O 0.3429(2) 0.82854(19) 0.40072(14) 0.0695(8) Uani 0.758(4) 1 d P . .
O14 O 0.1130(2) 0.8726(2) 0.42137(17) 0.0819(10) Uani 0.679(4) 1 d P . .
O16 O 0.3887(8) 0.8024(8) 0.4594(6) 0.085(4) Uani 0.218(4) 1 d P . .
O15 O 0.1941(12) 0.8876(6) 0.3827(3) 0.160(5) Uani 0.340(5) 1 d P . .
Cl2 Cl 0.14399(7) 0.68945(5) -0.06835(4) 0.0678(2) Uani 1 1 d . . .
O21 O 0.1897(4) 0.5848(2) -0.0665(2) 0.1830(18) Uani 0.953(5) 1 d P . .
O22 O 0.25397(17) 0.74527(17) -0.08163(11) 0.0816(6) Uani 0.984(4) 1 d P . .
O23 O 0.0812(2) 0.7275(2) -0.15013(16) 0.0885(10) Uani 0.750(4) 1 d P . .
O24 O 0.0750(5) 0.6844(6) -0.0097(3) 0.217(3) Uani 0.612(5) 1 d P . .
O26 O 0.1267(8) 0.6366(5) 0.0388(3) 0.098(3) Uani 0.328(4) 1 d P . .
O25 O 0.0273(4) 0.7616(4) -0.0528(4) 0.108(2) Uani 0.481(5) 1 d P . .

loop_
_atom_site_aniso_label
_atom_site_aniso_U_11
_atom_site_aniso_U_22
_atom_site_aniso_U_33
_atom_site_aniso_U_23
_atom_site_aniso_U_13
_atom_site_aniso_U_12
Cu 0.02053(10) 0.02734(10) 0.02635(10) -0.00995(8) 0.00090(8) -0.00454(8)
N1 0.0293(8) 0.0301(7) 0.0331(8) -0.0139(6) 0.0018(6) -0.0059(6)
N2 0.0224(7) 0.0296(7) 0.0318(8) -0.0108(6) -0.0017(6) -0.0028(6)
N3 0.0219(7) 0.0346(7) 0.0300(7) -0.0141(6) 0.0051(6) -0.0076(6)
N4 0.0274(8) 0.0307(7) 0.0295(8) -0.0087(6) -0.0002(6) -0.0070(6)
C1 0.0343(10) 0.0412(10) 0.0407(10) -0.0206(8) 0.0023(8) -0.0134(8)
C2 0.0369(11) 0.0463(11) 0.0562(12) -0.0214(10) -0.0120(10) -0.0076(9)
C3 0.0262(10) 0.0454(11) 0.0560(12) -0.0190(9) -0.0118(9) -0.0035(9)
C4 0.0236(9) 0.0392(10) 0.0397(10) -0.0151(8) 0.0018(8) -0.0018(8)
C5 0.0307(10) 0.0355(9) 0.0393(10) -0.0168(8) 0.0009(8) -0.0039(8)
C6 0.0307(10) 0.0439(10) 0.0360(10) -0.0214(8) 0.0102(8) -0.0106(8)
C7 0.0386(11) 0.0520(11) 0.0295(9) -0.0178(8) 0.0049(8) -0.0163(9)
C8 0.0334(10) 0.0426(10) 0.0277(10) -0.0074(8) 0.0002(8) -0.0146(8)
C9 0.0409(11) 0.0307(10) 0.0386(11) -0.0041(8) -0.0085(9) -0.0080(9)
C10 0.0401(11) 0.0294(9) 0.0453(11) -0.0137(8) -0.0069(9) -0.0019(9)
C11 0.0358(11) 0.0326(9) 0.0373(10) -0.0157(8) 0.0066(8) -0.0081(8)
C12 0.0436(12) 0.0357(10) 0.0335(10) -0.0077(9) -0.0050(9) 0.0002(9)
C13 0.0233(9) 0.0313(9) 0.0288(9) -0.0133(7) 0.0033(7) -0.0067(7)
C14 0.0278(10) 0.0354(10) 0.0432(11) -0.0067(9) -0.0078(9) -0.0020(8)
Fe1 0.03456(15) 0.03291(14) 0.03359(14) -0.01029(11) 0.00426(12) -0.00243(12)
C21 0.0315(10) 0.0309(9) 0.0330(9) -0.0143(7) 0.0031(8) -0.0072(8)
C22 0.0379(11) 0.0343(10) 0.0340(10) -0.0106(8) -0.0002(9) -0.0030(9)
C23 0.0504(12) 0.0277(9) 0.0371(10) -0.0125(8) 0.0033(9) 0.0007(9)
C24 0.0482(12) 0.0394(10) 0.0374(10) -0.0199(8) 0.0041(9) -0.0159(9)
C25 0.0317(10) 0.0420(10) 0.0361(10) -0.0180(8) 0.0028(8) -0.0054(9)
C26 0.0680(16) 0.0380(12) 0.0568(15) -0.0031(11) 0.0105(13) -0.0117(11)
C27 0.0467(13) 0.0730(17) 0.0556(15) -0.0003(13) 0.0051(12) -0.0224(12)
C28 0.0692(17) 0.0624(16) 0.0455(13) -0.0107(12) 0.0236(12) 0.0093(14)
C29 0.0828(18) 0.0767(17) 0.0348(12) -0.0170(12) 0.0119(12) -0.0242(14)
Fe2 0.02624(13) 0.03391(13) 0.03051(13) -0.01401(10) 0.00376(11) -0.01033(11)
C30 0.0455(13) 0.0661(17) 0.0484(14) 0.0120(13) 0.0000(12) -0.0069(13)
C31 0.0216(9) 0.0317(9) 0.0320(9) -0.0152(7) 0.0041(7) -0.0060(7)
C32 0.0312(10) 0.0419(10) 0.0321(10) -0.0172(8) 0.0079(8) -0.0137(8)
C33 0.0390(11) 0.0576(10) 0.0494(11) -0.0382(9) 0.0146(9) -0.0194(9)
C34 0.0401(12) 0.0306(9) 0.0667(13) -0.0245(9) 0.0032(10) -0.0034(9)
C35 0.0287(10) 0.0377(10) 0.0411(11) -0.0151(8) -0.0034(8) -0.0046(8)
C36 0.0229(10) 0.0561(12) 0.0628(13) -0.0325(10) 0.0073(9) -0.0054(9)
C37 0.0286(10) 0.0590(14) 0.0434(12) -0.0080(11) -0.0026(9) -0.0089(10)
C38 0.0384(11) 0.0689(14) 0.0510(12) -0.0216(11) -0.0044(10) -0.0241(10)
C39 0.0390(11) 0.0534(13) 0.0589(14) -0.0055(11) 0.0037(11) -0.0230(10)
C40 0.0288(10) 0.0864(16) 0.0357(11) -0.0188(11) 0.0099(9) -0.0193(11)
N5 0.0282(8) 0.0390(8) 0.0419(8) -0.0223(7) 0.0094(7) -0.0118(7)
C41 0.0299(10) 0.0379(10) 0.0451(11) -0.0165(9) 0.0046(9) -0.0068(8)
C42 0.0410(14) 0.0727(19) 0.118(2) -0.0214(17) 0.0375(15) -0.0090(13)
N6 0.0961(19) 0.1033(18) 0.1132(19) -0.0515(15) -0.0201(15) -0.0067(16)
C43 0.0652(16) 0.0851(16) 0.0895(18) -0.0510(14) 0.0010(14) -0.0243(14)
C44 0.167(3) 0.082(2) 0.133(2) -0.0286(19) -0.085(2) -0.016(2)
Cl1 0.0419(3) 0.0481(3) 0.0339(2) -0.0185(2) 0.0054(2) -0.0078(2)
O11 0.0757(10) 0.0523(8) 0.0495(8) -0.0224(7) -0.0075(8) -0.0183(8)
O12 0.1393(17) 0.0633(10) 0.0554(11) -0.0252(8) 0.0327(10) -0.0511(10)
O13 0.0682(15) 0.0822(15) 0.0613(13) -0.0380(11) 0.0387(11) -0.0231(12)
O14 0.0476(15) 0.127(2) 0.0961(17) -0.0708(15) -0.0343(12) 0.0108(14)
O16 0.047(5) 0.085(6) 0.098(7) -0.029(5) 0.033(5) 0.011(4)
O15 0.348(14) 0.103(5) 0.024(3) -0.026(3) -0.033(5) -0.007(7)
Cl2 0.0650(4) 0.0628(3) 0.0862(4) -0.0347(3) 0.0038(3) -0.0243(3)
O21 0.322(5) 0.0619(17) 0.166(3) -0.0276(17) -0.053(3) -0.039(2)
O22 0.0542(11) 0.1427(14) 0.0854(11) -0.0732(10) 0.0069(8) -0.0429(10)
O23 0.0567(14) 0.117(2) 0.0900(18) -0.0157(15) -0.0327(13) -0.0365(13)
O24 0.195(4) 0.461(7) 0.065(2) -0.117(3) 0.056(3) -0.208(4)
O26 0.183(7) 0.091(4) 0.030(3) -0.036(3) 0.044(3) -0.048(4)
O25 0.055(2) 0.076(3) 0.192(5) -0.041(3) -0.045(3) 0.002(2)

loop_
_atom_type_symbol
_atom_type_description
_atom_type_scat_dispersion_real
_atom_type_scat_dispersion_imag
_atom_type_scat_source
C C 0.0033 0.0016 'International Tables Vol C Tables 4.2.6.8 and 6.1.1.4'
H H 0.0000 0.0000 'International Tables Vol C Tables 4.2.6.8 and 6.1.1.4'
N N 0.0061 0.0033 'International Tables Vol C Tables 4.2.6.8 and 6.1.1.4'
O O 0.0106 0.0060 'International Tables Vol C Tables 4.2.6.8 and 6.1.1.4'
Cl Cl 0.1484 0.1585 'International Tables Vol C Tables 4.2.6.8 and 6.1.1.4'
Fe Fe 0.3463 0.8444 'International Tables Vol C Tables 4.2.6.8 and 6.1.1.4'
Cu Cu 0.3201 1.2651 'International Tables Vol C Tables 4.2.6.8 and 6.1.1.4'

loop_
_geom_angle_atom_site_label_1
_geom_angle_atom_site_label_2
_geom_angle_atom_site_label_3
_geom_angle
_geom_angle_site_symmetry_1
_geom_angle_site_symmetry_3
_geom_angle_publ_flag
N4 Cu N2 152.20(6) . . ?
N4 Cu N3 93.46(6) . . ?
N2 Cu N3 86.32(6) . . ?
N4 Cu N1 85.53(6) . . ?
N2 Cu N1 93.59(6) . . ?
N3 Cu N1 177.68(5) . . ?
N4 Cu N5 103.96(6) . . ?
N2 Cu N5 103.84(5) . . ?
N3 Cu N5 91.02(6) . . ?
N1 Cu N5 91.26(6) . . ?
C1 N1 C10 108.29(14) . . ?
C1 N1 C11 110.70(15) . . ?
C10 N1 C11 107.96(14) . . ?
C1 N1 Cu 110.17(11) . . ?
C10 N1 Cu 104.54(12) . . ?
C11 N1 Cu 114.80(11) . . ?
C12 N2 C4 109.31(14) . . ?
C12 N2 C3 109.57(16) . . ?
C4 N2 C3 106.60(14) . . ?
C12 N2 Cu 112.53(11) . . ?
C4 N2 Cu 104.18(11) . . ?
C3 N2 Cu 114.26(11) . . ?
C6 N3 C5 108.22(13) . . ?
C6 N3 C13 110.75(15) . . ?
C5 N3 C13 107.51(13) . . ?
C6 N3 Cu 110.95(11) . . ?
C5 N3 Cu 104.15(12) . . ?
C13 N3 Cu 114.79(10) . . ?
C9 N4 C14 108.76(15) . . ?
C9 N4 C8 107.31(14) . . ?
C14 N4 C8 109.42(15) . . ?
C9 N4 Cu 104.74(11) . . ?
C14 N4 Cu 111.64(10) . . ?
C8 N4 Cu 114.63(10) . . ?
N1 C1 C2 114.08(16) . . ?
C3 C2 C1 114.86(19) . . ?
N2 C3 C2 115.59(16) . . ?
N2 C4 C5 110.21(14) . . ?
C4 C5 N3 110.22(15) . . ?
N3 C6 C7 114.11(15) . . ?
C8 C7 C6 114.15(18) . . ?
N4 C8 C7 115.51(15) . . ?
N4 C9 C10 110.05(15) . . ?
N1 C10 C9 110.00(15) . . ?
C21 C11 N1 116.25(15) . . ?
C31 C13 N3 115.71(14) . . ?
C25 Fe1 C21 41.18(8) . . ?
C25 Fe1 C30 107.08(9) . . ?
C21 Fe1 C30 123.01(9) . . ?
C25 Fe1 C26 122.11(9) . . ?
C21 Fe1 C26 107.17(9) . . ?
C30 Fe1 C26 40.55(11) . . ?
C25 Fe1 C22 68.59(8) . . ?
C21 Fe1 C22 41.10(7) . . ?
C30 Fe1 C22 160.28(11) . . ?
C26 Fe1 C22 124.19(10) . . ?
C25 Fe1 C27 158.60(11) . . ?
C21 Fe1 C27 123.04(11) . . ?
C30 Fe1 C27 67.34(10) . . ?
C26 Fe1 C27 40.19(10) . . ?
C22 Fe1 C27 109.26(10) . . ?
C25 Fe1 C28 159.26(11) . . ?
C21 Fe1 C28 158.71(10) . . ?
C30 Fe1 C28 67.44(10) . . ?
C26 Fe1 C28 67.68(11) . . ?
C22 Fe1 C28 123.34(9) . . ?
C27 Fe1 C28 39.81(12) . . ?
C25 Fe1 C24 40.49(8) . . ?
C21 Fe1 C24 68.56(8) . . ?
C30 Fe1 C24 122.31(10) . . ?
C26 Fe1 C24 157.96(9) . . ?
C22 Fe1 C24 67.70(9) . . ?
C27 Fe1 C24 160.12(10) . . ?
C28 Fe1 C24 124.06(11) . . ?
C25 Fe1 C29 122.57(10) . . ?
C21 Fe1 C29 159.23(9) . . ?
C30 Fe1 C29 40.63(11) . . ?
C26 Fe1 C29 68.51(12) . . ?
C22 Fe1 C29 158.00(10) . . ?
C27 Fe1 C29 67.62(12) . . ?
C28 Fe1 C29 40.25(11) . . ?
C24 Fe1 C29 107.38(11) . . ?
C25 Fe1 C23 68.01(8) . . ?
C21 Fe1 C23 68.61(8) . . ?
C30 Fe1 C23 157.67(11) . . ?
C26 Fe1 C23 160.60(10) . . ?
C22 Fe1 C23 40.32(9) . . ?
C27 Fe1 C23 125.05(9) . . ?
C28 Fe1 C23 108.97(9) . . ?
C24 Fe1 C23 39.91(8) . . ?
C29 Fe1 C23 122.21(10) . . ?
C25 C21 C22 106.63(18) . . ?
C25 C21 C11 128.31(16) . . ?
C22 C21 C11 124.89(18) . . ?
C25 C21 Fe1 69.15(11) . . ?
C22 C21 Fe1 69.76(11) . . ?
C11 C21 Fe1 122.36(12) . . ?
C23 C22 C21 108.27(18) . . ?
C23 C22 Fe1 70.28(11) . . ?
C21 C22 Fe1 69.14(10) . . ?
C24 C23 C22 108.29(17) . . ?
C24 C23 Fe1 69.88(11) . . ?
C22 C23 Fe1 69.40(11) . . ?
C23 C24 C25 108.58(19) . . ?
C23 C24 Fe1 70.21(12) . . ?
C25 C24 Fe1 68.90(11) . . ?
C24 C25 C21 108.23(17) . . ?
C24 C25 Fe1 70.61(11) . . ?
C21 C25 Fe1 69.67(11) . . ?
C27 C26 C30 106.9(3) . . ?
C27 C26 Fe1 70.11(14) . . ?
C30 C26 Fe1 69.52(14) . . ?
C28 C27 C26 109.0(2) . . ?
C28 C27 Fe1 70.25(15) . . ?
C26 C27 Fe1 69.70(14) . . ?
C27 C28 C29 108.7(2) . . ?
C27 C28 Fe1 69.95(14) . . ?
C29 C28 Fe1 69.90(14) . . ?
C28 C29 C30 106.6(3) . . ?
C28 C29 Fe1 69.86(14) . . ?
C30 C29 Fe1 69.11(14) . . ?
C32 Fe2 C36 120.93(8) . . ?
C32 Fe2 C33 40.88(8) . . ?
C36 Fe2 C33 156.16(8) . . ?
C32 Fe2 C31 41.29(8) . . ?
C36 Fe2 C31 107.20(8) . . ?
C33 Fe2 C31 69.24(8) . . ?
C32 Fe2 C37 107.46(8) . . ?
C36 Fe2 C37 40.47(9) . . ?
C33 Fe2 C37 120.93(9) . . ?
C31 Fe2 C37 124.61(8) . . ?
C32 Fe2 C34 68.36(8) . . ?
C36 Fe2 C34 162.08(9) . . ?
C33 Fe2 C34 40.45(8) . . ?
C31 Fe2 C34 68.78(8) . . ?
C37 Fe2 C34 156.08(10) . . ?
C32 Fe2 C35 68.53(7) . . ?
C36 Fe2 C35 125.13(9) . . ?
C33 Fe2 C35 68.43(9) . . ?
C31 Fe2 C35 40.76(7) . . ?
C37 Fe2 C35 161.83(10) . . ?
C34 Fe2 C35 40.62(9) . . ?
C32 Fe2 C39 162.01(10) . . ?
C36 Fe2 C39 67.41(9) . . ?
C33 Fe2 C39 125.41(10) . . ?
C31 Fe2 C39 155.83(9) . . ?
C37 Fe2 C39 67.62(9) . . ?
C34 Fe2 C39 108.67(9) . . ?
C35 Fe2 C39 121.60(8) . . ?
C32 Fe2 C38 124.63(8) . . ?
C36 Fe2 C38 68.00(10) . . ?
C33 Fe2 C38 107.57(10) . . ?
C31 Fe2 C38 161.65(8) . . ?
C37 Fe2 C38 40.38(10) . . ?
C34 Fe2 C38 121.26(10) . . ?
C35 Fe2 C38 156.41(9) . . ?
C39 Fe2 C38 40.48(9) . . ?
C32 Fe2 C40 156.12(10) . . ?
C36 Fe2 C40 40.22(9) . . ?
C33 Fe2 C40 161.93(10) . . ?
C31 Fe2 C40 120.66(9) . . ?
C37 Fe2 C40 67.81(8) . . ?
C34 Fe2 C40 125.59(9) . . ?
C35 Fe2 C40 108.25(8) . . ?
C39 Fe2 C40 39.96(11) . . ?
C38 Fe2 C40 67.93(10) . . ?
C26 C30 C29 108.9(2) . . ?
C26 C30 Fe1 69.93(13) . . ?
C29 C30 Fe1 70.26(13) . . ?
C35 C31 C32 106.70(17) . . ?
C35 C31 C13 125.52(17) . . ?
C32 C31 C13 127.56(15) . . ?
C35 C31 Fe2 69.68(11) . . ?
C32 C31 Fe2 68.89(11) . . ?
C13 C31 Fe2 122.19(12) . . ?
C33 C32 C31 108.42(16) . . ?
C33 C32 Fe2 69.73(11) . . ?
C31 C32 Fe2 69.82(10) . . ?
C34 C33 C32 107.93(19) . . ?
C34 C33 Fe2 70.08(12) . . ?
C32 C33 Fe2 69.38(11) . . ?
C33 C34 C35 108.37(18) . . ?
C33 C34 Fe2 69.47(11) . . ?
C35 C34 Fe2 69.74(11) . . ?
C34 C35 C31 108.58(17) . . ?
C34 C35 Fe2 69.64(12) . . ?
C31 C35 Fe2 69.56(10) . . ?
C40 C36 C37 108.6(2) . . ?
C40 C36 Fe2 70.69(12) . . ?
C37 C36 Fe2 70.25(12) . . ?
C36 C37 C38 107.86(19) . . ?
C36 C37 Fe2 69.28(11) . . ?
C38 C37 Fe2 69.94(12) . . ?
C37 C38 C39 107.2(2) . . ?
C37 C38 Fe2 69.68(13) . . ?
C39 C38 Fe2 69.74(13) . . ?
C40 C39 C38 108.8(2) . . ?
C40 C39 Fe2 70.23(13) . . ?
C38 C39 Fe2 69.78(13) . . ?
C39 C40 C36 107.6(2) . . ?
C39 C40 Fe2 69.81(13) . . ?
C36 C40 Fe2 69.09(12) . . ?
C41 N5 Cu 175.63(16) . . ?
N5 C41 C42 178.1(3) . . ?
N6 C43 C44 176.2(3) . . ?
O15 Cl1 O12 130.0(4) . . ?
O15 Cl1 O13 69.8(5) . . ?
O12 Cl1 O13 111.61(13) . . ?
O15 Cl1 O11 111.7(4) . . ?
O12 Cl1 O11 111.97(10) . . ?
O13 Cl1 O11 114.26(13) . . ?
O15 Cl1 O14 42.0(5) . . ?
O12 Cl1 O14 102.21(15) . . ?
O13 Cl1 O14 109.67(15) . . ?
O11 Cl1 O14 106.25(14) . . ?
O15 Cl1 O16 111.9(6) . . ?
O12 Cl1 O16 90.4(3) . . ?
O13 Cl1 O16 42.8(4) . . ?
O11 Cl1 O16 91.1(4) . . ?
O14 Cl1 O16 152.5(4) . . ?
O16 O13 Cl1 74.2(4) . . ?
O16 O13 O15 126.2(5) . . ?
Cl1 O13 O15 53.1(2) . . ?
O15 O14 Cl1 64.3(5) . . ?
O13 O16 Cl1 62.9(4) . . ?
O14 O15 Cl1 73.7(4) . . ?
O14 O15 O13 127.4(6) . . ?
Cl1 O15 O13 57.1(4) . . ?
O24 Cl2 O21 108.4(4) . . ?
O24 Cl2 O22 117.0(3) . . ?
O21 Cl2 O22 109.0(2) . . ?
O24 Cl2 O25 47.5(4) . . ?
O21 Cl2 O25 143.4(3) . . ?
O22 Cl2 O25 107.2(2) . . ?
O24 Cl2 O23 117.8(3) . . ?
O21 Cl2 O23 94.3(2) . . ?
O22 Cl2 O23 107.75(13) . . ?
O25 Cl2 O23 80.3(3) . . ?
O24 Cl2 O26 33.2(4) . . ?
O21 Cl2 O26 88.7(3) . . ?
O22 Cl2 O26 101.0(3) . . ?
O25 Cl2 O26 78.7(3) . . ?
O23 Cl2 O26 148.3(3) . . ?
O26 O24 O25 155.6(10) . . ?
O26 O24 Cl2 107.0(6) . . ?
O25 O24 Cl2 80.5(4) . . ?
O24 O26 Cl2 39.8(4) . . ?
O24 O25 Cl2 52.0(3) . . ?

loop_
_geom_bond_atom_site_label_1
_geom_bond_atom_site_label_2
_geom_bond_distance
_geom_bond_site_symmetry_2
_geom_bond_publ_flag
Cu N4 2.0728(14) . ?
Cu N2 2.0734(13) . ?
Cu N3 2.1264(16) . ?
Cu N1 2.1356(16) . ?
Cu N5 2.1976(15) . ?
N1 C1 1.492(2) . ?
N1 C10 1.493(2) . ?
N1 C11 1.514(2) . ?
N2 C12 1.477(2) . ?
N2 C4 1.489(3) . ?
N2 C3 1.501(3) . ?
N3 C6 1.490(2) . ?
N3 C5 1.507(2) . ?
N3 C13 1.517(2) . ?
N4 C9 1.488(3) . ?
N4 C14 1.492(2) . ?
N4 C8 1.493(2) . ?
C1 C2 1.512(3) . ?
C2 C3 1.501(3) . ?
C4 C5 1.502(3) . ?
C6 C7 1.518(2) . ?
C7 C8 1.503(3) . ?
C9 C10 1.500(3) . ?
C11 C21 1.499(3) . ?
C13 C31 1.492(3) . ?
Fe1 C25 2.0273(19) . ?
Fe1 C21 2.0341(19) . ?
Fe1 C30 2.035(2) . ?
Fe1 C26 2.040(2) . ?
Fe1 C22 2.0424(19) . ?
Fe1 C27 2.045(2) . ?
Fe1 C28 2.049(2) . ?
Fe1 C24 2.050(2) . ?
Fe1 C29 2.050(2) . ?
Fe1 C23 2.0540(18) . ?
C21 C25 1.428(3) . ?
C21 C22 1.431(3) . ?
C22 C23 1.412(3) . ?
C23 C24 1.401(3) . ?
C24 C25 1.411(3) . ?
C26 C27 1.404(3) . ?
C26 C30 1.412(4) . ?
C27 C28 1.394(4) . ?
C28 C29 1.410(4) . ?
C29 C30 1.418(4) . ?
Fe2 C32 2.0257(18) . ?
Fe2 C36 2.026(2) . ?
Fe2 C33 2.030(2) . ?
Fe2 C31 2.0381(18) . ?
Fe2 C37 2.039(2) . ?
Fe2 C34 2.038(2) . ?
Fe2 C35 2.0397(19) . ?
Fe2 C39 2.042(2) . ?
Fe2 C38 2.042(2) . ?
Fe2 C40 2.047(2) . ?
C31 C35 1.420(2) . ?
C31 C32 1.433(3) . ?
C32 C33 1.417(3) . ?
C33 C34 1.407(3) . ?
C34 C35 1.416(3) . ?
C36 C40 1.401(3) . ?
C36 C37 1.406(3) . ?
C37 C38 1.409(3) . ?
C38 C39 1.413(3) . ?
C39 C40 1.397(4) . ?
N5 C41 1.121(2) . ?
C41 C42 1.458(3) . ?
N6 C43 1.157(3) . ?
C43 C44 1.457(4) . ?
Cl1 O15 1.345(6) . ?
Cl1 O12 1.3978(17) . ?
Cl1 O13 1.413(2) . ?
Cl1 O11 1.4201(17) . ?
Cl1 O14 1.433(2) . ?
Cl1 O16 1.527(8) . ?
O13 O16 1.079(10) . ?
O13 O15 1.580(11) . ?
O14 O15 1.000(11) . ?
Cl2 O24 1.146(4) . ?
Cl2 O21 1.358(3) . ?
Cl2 O22 1.4200(19) . ?
Cl2 O25 1.436(4) . ?
Cl2 O23 1.497(3) . ?
Cl2 O26 1.714(5) . ?
O24 O26 0.982(7) . ?
O24 O25 1.073(7) . ?
